data_7200550
loop_
_publ_author_name
'Yu, Jie-Hui'
'Wang, Xu-Mei'
'Ye, Ling'
'Hou, Qin'
'Yang, Qing-Feng'
'Xu, Ji-Qing'

_publ_section_title
;
 Organically templated chained chlorocadmates and cadmium-chloro
 thiocyanates
;
_journal_issue 6
_journal_name_full CrystEngComm
_journal_page_first 1037
_journal_paper_doi 10.1039/b817781c
_journal_volume 11
_journal_year 2009
_chemical_formula_sum 'C8 H13 Cl N4 S2 Zn'
_chemical_formula_weight 330.16
_chemical_name_systematic
;
?
;
_space_group_IT_number 61
_symmetry_cell_setting orthorhombic
_symmetry_space_group_name_Hall '-P 2ac 2ab'
_symmetry_space_group_name_H-M 'P b c a'
_atom_sites_solution_hydrogens geom
_atom_sites_solution_primary direct
_atom_sites_solution_secondary difmap
_audit_creation_method SHELXL-97
_cell_angle_alpha 90.00
_cell_angle_beta 90.00
_cell_angle_gamma 90.00
_cell_formula_units_Z 8
_cell_length_a 10.839(2)
_cell_length_b 12.536(3)
_cell_length_c 18.910(4)
_cell_measurement_temperature 293(2)
_cell_volume 2569.4(9)
_computing_cell_refinement PROCESS-AUTO
_computing_data_collection PROCESS-AUTO
_computing_data_reduction PROCESS-AUTO
_computing_structure_refinement 'SHELXL-97 (Sheldrick, 1997)'
_computing_structure_solution 'SHELXS-97 (Sheldrick, 1990)'
_diffrn_ambient_temperature 293(2)
_diffrn_detector_area_resol_mean 10.0
_diffrn_measured_fraction_theta_full 0.995
_diffrn_measured_fraction_theta_max 0.995
_diffrn_measurement_device_type 'Rigaku RAXIS-RAPID'
_diffrn_measurement_method w
_diffrn_radiation_monochromator graphite
_diffrn_radiation_source 'fine-focus sealed tube'
_diffrn_radiation_type MoK\a
_diffrn_radiation_wavelength 0.71073
_diffrn_reflns_av_R_equivalents 0.0831
_diffrn_reflns_av_sigmaI/netI 0.0690
_diffrn_reflns_limit_h_max 14
_diffrn_reflns_limit_h_min -13
_diffrn_reflns_limit_k_max 14
_diffrn_reflns_limit_k_min -16
_diffrn_reflns_limit_l_max 24
_diffrn_reflns_limit_l_min -24
_diffrn_reflns_number 22749
_diffrn_reflns_theta_full 27.48
_diffrn_reflns_theta_max 27.48
_diffrn_reflns_theta_min 3.25
_diffrn_standards_decay_% 0
_diffrn_standards_interval_count 0
_diffrn_standards_number 0
_exptl_absorpt_coefficient_mu 2.422
_exptl_absorpt_correction_T_max 0.5
_exptl_absorpt_correction_T_min 0.2702
_exptl_absorpt_correction_type empirical
_exptl_absorpt_process_details
;Higashi, T.(1995).Program for Absorption Correction.
Rigaku Corporation, Tokyo,Japan.
;
_exptl_crystal_colour colorless
_exptl_crystal_density_diffrn 1.707
_exptl_crystal_density_method 'not measured'
_exptl_crystal_description needle
_exptl_crystal_F_000 1344
_exptl_crystal_size_max 0.474
_exptl_crystal_size_mid 0.255
_exptl_crystal_size_min 0.221
_refine_diff_density_max 0.762
_refine_diff_density_min -0.446
_refine_diff_density_rms 0.124
_refine_ls_extinction_method none
_refine_ls_goodness_of_fit_ref 1.144
_refine_ls_hydrogen_treatment mixed
_refine_ls_matrix_type full
_refine_ls_number_parameters 149
_refine_ls_number_reflns 2941
_refine_ls_number_restraints 0
_refine_ls_restrained_S_all 1.144
_refine_ls_R_factor_all 0.0626
_refine_ls_R_factor_gt 0.0512
_refine_ls_shift/su_max 0.001
_refine_ls_shift/su_mean 0.000
_refine_ls_structure_factor_coef Fsqd
_refine_ls_weighting_details 'calc w=1/[\s^2^(Fo^2^)+(0.0349P)^2^+3.8669P] where P=(Fo^2^+2Fc^2^)/3'
_refine_ls_weighting_scheme calc
_refine_ls_wR_factor_gt 0.1135
_refine_ls_wR_factor_ref 0.1186
_reflns_number_gt 2337
_reflns_number_total 2941
_reflns_threshold_expression >2sigma(I)
_cod_data_source_file b817781c.txt
_cod_data_source_block 6
_cod_original_sg_symbol_H-M Pbca
_cod_database_code 7200550

loop_
_symmetry_equiv_pos_as_xyz
'x, y, z'
'-x+1/2, -y, z+1/2'
'-x, y+1/2, -z+1/2'
'x+1/2, -y+1/2, -z'
'-x, -y, -z'
'x-1/2, y, -z-1/2'
'x, -y-1/2, z-1/2'
'-x-1/2, y-1/2, z'

loop_
_atom_site_label
_atom_site_type_symbol
_atom_site_fract_x
_atom_site_fract_y
_atom_site_fract_z
_atom_site_U_iso_or_equiv
_atom_site_adp_type
_atom_site_occupancy
_atom_site_symmetry_multiplicity
_atom_site_calc_flag
_atom_site_refinement_flags
_atom_site_disorder_assembly
_atom_site_disorder_group
Zn1 Zn 0.76966(4) -0.37904(3) 0.35684(2) 0.02837(15) Uani 1 1 d . . .
S1 S 0.44094(11) -0.13371(10) 0.37258(8) 0.0544(3) Uani 1 1 d . . .
S2 S 0.70821(11) -0.57863(9) 0.56142(6) 0.0457(3) Uani 1 1 d . . .
Cl1 Cl 0.76985(9) -0.45988(8) 0.25268(5) 0.0369(2) Uani 1 1 d . . .
N1 N 0.9199(3) -0.2753(2) 0.36082(14) 0.0241(6) Uani 1 1 d . . .
N2 N 1.0944(3) -0.1418(2) 0.36626(16) 0.0309(7) Uani 1 1 d . . .
N3 N 0.7761(3) -0.4711(3) 0.44040(18) 0.0428(8) Uani 1 1 d . . .
N4 N 0.6233(3) -0.2881(3) 0.37058(19) 0.0448(9) Uani 1 1 d . . .
C1 C 0.8779(4) -0.1695(3) 0.3356(2) 0.0386(9) Uani 1 1 d . . .
H1A H 0.8080 -0.1464 0.3637 0.046 Uiso 1 1 calc R . .
H1B H 0.8511 -0.1753 0.2868 0.046 Uiso 1 1 calc R . .
C2 C 0.9805(4) -0.0867(3) 0.3408(3) 0.0416(10) Uani 1 1 d . . .
H2A H 0.9952 -0.0547 0.2949 0.050 Uiso 1 1 calc R . .
H2B H 0.9572 -0.0307 0.3736 0.050 Uiso 1 1 calc R . .
C3 C 0.9659(4) -0.2657(3) 0.4344(2) 0.0414(10) Uani 1 1 d . . .
H3A H 0.9935 -0.3349 0.4509 0.050 Uiso 1 1 calc R . .
H3B H 0.8995 -0.2419 0.4649 0.050 Uiso 1 1 calc R . .
C4 C 1.0727(4) -0.1863(3) 0.4382(2) 0.0402(9) Uani 1 1 d . . .
H4A H 1.0527 -0.1293 0.4709 0.048 Uiso 1 1 calc R . .
H4B H 1.1465 -0.2219 0.4550 0.048 Uiso 1 1 calc R . .
C5 C 1.0235(3) -0.3111(3) 0.3159(2) 0.0376(9) Uani 1 1 d . . .
H5A H 0.9944 -0.3216 0.2678 0.045 Uiso 1 1 calc R . .
H5B H 1.0543 -0.3788 0.3332 0.045 Uiso 1 1 calc R . .
C6 C 1.1279(3) -0.2289(3) 0.3160(2) 0.0361(9) Uani 1 1 d . . .
H6A H 1.2045 -0.2624 0.3307 0.043 Uiso 1 1 calc R . .
H6B H 1.1392 -0.2001 0.2689 0.043 Uiso 1 1 calc R . .
C7 C 0.7499(3) -0.5155(3) 0.4905(2) 0.0307(8) Uani 1 1 d . . .
C8 C 0.5461(4) -0.2244(3) 0.3718(2) 0.0360(9) Uani 1 1 d . . .
H1C H 1.160(4) -0.097(3) 0.368(2) 0.039(12) Uiso 1 1 d . . .

loop_
_atom_site_aniso_label
_atom_site_aniso_U_11
_atom_site_aniso_U_22
_atom_site_aniso_U_33
_atom_site_aniso_U_23
_atom_site_aniso_U_13
_atom_site_aniso_U_12
Zn1 0.0284(3) 0.0293(2) 0.0274(2) 0.00020(16) 0.00277(15) -0.00302(16)
S1 0.0391(6) 0.0535(7) 0.0707(8) 0.0002(6) 0.0003(5) 0.0118(5)
S2 0.0659(7) 0.0367(6) 0.0344(5) 0.0099(4) 0.0100(5) 0.0086(5)
Cl1 0.0424(5) 0.0376(5) 0.0308(5) -0.0051(4) -0.0010(4) -0.0004(4)
N1 0.0275(15) 0.0229(14) 0.0218(14) -0.0029(11) 0.0008(11) 0.0009(11)
N2 0.0258(16) 0.0296(16) 0.0372(17) -0.0053(13) -0.0013(12) -0.0034(12)
N3 0.052(2) 0.044(2) 0.0322(18) 0.0030(15) 0.0005(15) -0.0021(16)
N4 0.034(2) 0.050(2) 0.050(2) -0.0003(17) 0.0083(15) 0.0058(16)
C1 0.028(2) 0.030(2) 0.058(3) 0.0041(18) -0.0069(17) 0.0009(15)
C2 0.035(2) 0.027(2) 0.063(3) 0.0087(19) -0.0054(18) 0.0011(16)
C3 0.051(2) 0.049(2) 0.0238(19) -0.0004(17) -0.0037(16) -0.0150(19)
C4 0.045(2) 0.044(2) 0.031(2) -0.0047(17) -0.0070(16) -0.0067(18)
C5 0.030(2) 0.036(2) 0.047(2) -0.0156(18) 0.0128(16) -0.0050(15)
C6 0.0283(19) 0.038(2) 0.042(2) -0.0093(17) 0.0066(15) -0.0034(15)
C7 0.0340(19) 0.0264(18) 0.0317(19) -0.0047(15) -0.0047(14) 0.0022(14)
C8 0.031(2) 0.047(2) 0.0300(19) -0.0009(17) 0.0043(15) -0.0037(17)

loop_
_atom_type_symbol
_atom_type_description
_atom_type_scat_dispersion_real
_atom_type_scat_dispersion_imag
_atom_type_scat_source
C C 0.0033 0.0016 'International Tables Vol C Tables 4.2.6.8 and 6.1.1.4'
H H 0.0000 0.0000 'International Tables Vol C Tables 4.2.6.8 and 6.1.1.4'
N N 0.0061 0.0033 'International Tables Vol C Tables 4.2.6.8 and 6.1.1.4'
S S 0.1246 0.1234 'International Tables Vol C Tables 4.2.6.8 and 6.1.1.4'
Cl Cl 0.1484 0.1585 'International Tables Vol C Tables 4.2.6.8 and 6.1.1.4'
Zn Zn 0.2839 1.4301 'International Tables Vol C Tables 4.2.6.8 and 6.1.1.4'

loop_
_geom_angle_atom_site_label_1
_geom_angle_atom_site_label_2
_geom_angle_atom_site_label_3
_geom_angle
_geom_angle_site_symmetry_1
_geom_angle_site_symmetry_3
_geom_angle_publ_flag
N3 Zn1 N4 105.28(15) . . ?
N3 Zn1 N1 108.10(13) . . ?
N4 Zn1 N1 105.22(14) . . ?
N3 Zn1 Cl1 116.61(11) . . ?
N4 Zn1 Cl1 112.50(11) . . ?
N1 Zn1 Cl1 108.47(8) . . ?
C5 N1 C1 108.7(3) . . ?
C5 N1 C3 107.9(3) . . ?
C1 N1 C3 109.4(3) . . ?
C5 N1 Zn1 112.5(2) . . ?
C1 N1 Zn1 107.9(2) . . ?
C3 N1 Zn1 110.3(2) . . ?
C4 N2 C6 110.2(3) . . ?
C4 N2 C2 109.7(3) . . ?
C6 N2 C2 109.6(3) . . ?
C7 N3 Zn1 162.5(3) . . ?
C8 N4 Zn1 169.8(3) . . ?
N1 C1 C2 111.4(3) . . ?
N2 C2 C1 108.0(3) . . ?
N1 C3 C4 110.6(3) . . ?
N2 C4 C3 108.7(3) . . ?
N1 C5 C6 110.9(3) . . ?
N2 C6 C5 108.3(3) . . ?
N3 C7 S2 178.4(4) . . ?
N4 C8 S1 178.6(4) . . ?

loop_
_geom_bond_atom_site_label_1
_geom_bond_atom_site_label_2
_geom_bond_distance
_geom_bond_site_symmetry_2
_geom_bond_publ_flag
Zn1 N3 1.958(4) . ?
Zn1 N4 1.971(4) . ?
Zn1 N1 2.085(3) . ?
Zn1 Cl1 2.2150(10) . ?
S1 C8 1.610(4) . ?
S2 C7 1.622(4) . ?
N1 C5 1.478(4) . ?
N1 C1 1.481(5) . ?
N1 C3 1.483(4) . ?
N2 C4 1.489(5) . ?
N2 C6 1.493(5) . ?
N2 C2 1.494(5) . ?
N3 C7 1.135(5) . ?
N4 C8 1.157(5) . ?
C1 C2 1.524(5) . ?
C3 C4 1.527(5) . ?
C5 C6 1.530(5) . ?

loop_
_geom_hbond_atom_site_label_D
_geom_hbond_atom_site_label_H
_geom_hbond_atom_site_label_A
_geom_hbond_distance_DH
_geom_hbond_distance_HA
_geom_hbond_distance_DA
_geom_hbond_angle_DHA
_geom_hbond_site_symmetry_A
N2 H1C S2 0.90(5) 2.63(4) 3.321(3) 134(4) 4_546
N2 H1C Cl1 0.90(5) 2.96(4) 3.525(3) 122(3) 3_755
